data_4314102
loop_
_publ_author_name
'Kazutaka Matsuzaki'
'Hiroyuki Kawaguchi'
'Peter Voth'
'Kyoko Noda'
'Sumitaka Itoh'
'Hideo D. Takagi'
'Kazuo Kashiwabara'
'Kazuyuki Tatsumi'

_publ_contact_author_address
;
    Department of Chemistry and Graduate School of Science, Nagoya University
    Nagoya 464-8602, Japan
;
_publ_contact_author_name ' Kazuo Kasiwabara'
_publ_section_title
;
 Syntheses and Characterization of Titanium(IV) and Titanium(III)
 Complexes with (2-Dimethylphosphino)ethane-1-thiolate and
 (3-Dimethylphosphino)propane-1-thiolate as Ligands
;
_journal_name_full 'Inorganic Chemistry'
_journal_page_first 5320
_journal_page_last 5329
_journal_paper_doi 10.1021/ic034353l
_journal_volume 42
_journal_year 2003
_chemical_formula_moiety 'C10 H17 Cl2 P S Ti '
_chemical_formula_sum 'C10 H17 Cl2 P S Ti'
_chemical_formula_weight 319.08
_space_group_IT_number 14
_symmetry_cell_setting monoclinic
_symmetry_Int_Tables_number 14
_symmetry_space_group_name_Hall '-P 2yn'
_symmetry_space_group_name_H-M 'P 1 21/n 1'
_cell_angle_alpha 90
_cell_angle_beta 103.574(1)
_cell_angle_gamma 90
_cell_formula_units_Z 4
_cell_length_a 7.216(1)
_cell_length_b 13.970(3)
_cell_length_c 13.8178(7)
_cell_measurement_temperature 273.2
_cell_volume 1354.0(4)
_computing_data_reduction 'teXsan Ver. 1.11'
_computing_publication_material 'teXsan Ver. 1.11'
_computing_structure_refinement 'teXsan Ver. 1.10'
_computing_structure_solution SIR92
_diffrn_radiation_type 'Mo K\a'
_diffrn_radiation_wavelength 0.7107
_diffrn_reflns_limit_h_max 0
_diffrn_reflns_limit_h_min 0
_diffrn_reflns_limit_k_max 0
_diffrn_reflns_limit_k_min 0
_diffrn_reflns_limit_l_max 0
_diffrn_reflns_limit_l_min 0
_diffrn_reflns_number 3221
_exptl_absorpt_coefficient_mu 1.265
_exptl_absorpt_correction_T_max 0.939
_exptl_absorpt_correction_T_min 0.939
_exptl_absorpt_correction_type none
_exptl_crystal_colour green
_exptl_crystal_density_diffrn 1.565
_exptl_crystal_density_method 'not measured'
_exptl_crystal_description prismatic
_exptl_crystal_size_max 0.150
_exptl_crystal_size_mid 0.100
_exptl_crystal_size_min 0.050
_refine_diff_density_max 0.77
_refine_diff_density_min -0.63
_refine_ls_extinction_method none
_refine_ls_goodness_of_fit_ref 0.811
_refine_ls_hydrogen_treatment noref
_refine_ls_number_parameters 136
_refine_ls_number_reflns 1820
_refine_ls_R_factor_gt 0.039
_refine_ls_shift/su_max 0.0010
_refine_ls_structure_factor_coef F
_refine_ls_weighting_details 'w = 1/[\s^2^(Fo) + 0.00012|Fo|^2^]'
_refine_ls_weighting_scheme calc
_refine_ls_wR_factor_ref 0.0514
_reflns_number_gt 3221
_reflns_number_total 3221
_reflns_threshold_expression F^2^>2.0\s(F^2^)
_cod_data_source_file ic034353lsi20030523_102029_9.cif
_cod_data_source_block CpTiCl2(dmppt)
_cod_original_cell_volume 1354.0(3)
_cod_original_formula_sum 'C10 H17 Cl2 P S Ti '
_cod_database_code 4314102

loop_
_symmetry_equiv_pos_as_xyz
x,y,z
1/2-x,1/2+y,1/2-z
-x,-y,-z
1/2+x,1/2-y,1/2+z

loop_
_atom_site_label
_atom_site_type_symbol
_atom_site_fract_x
_atom_site_fract_y
_atom_site_fract_z
_atom_site_U_iso_or_equiv
_atom_site_adp_type
_atom_site_occupancy
_atom_site_calc_flag
_atom_site_refinement_flags
_atom_site_disorder_assembly
_atom_site_disorder_group
Ti Ti 0.38153(8) 0.30778(5) 0.61386(5) 0.0115(2) Uani 1.00 d . . .
Cl(1) Cl 0.6267(1) 0.41015(7) 0.69406(8) 0.0245(3) Uani 1.00 d . . .
Cl(2) Cl 0.6172(1) 0.22447(8) 0.55319(8) 0.0294(3) Uani 1.00 d . . .
S S 0.3068(1) 0.30996(7) 0.77130(7) 0.0192(3) Uani 1.00 d . . .
P P 0.2865(1) 0.13273(8) 0.62604(8) 0.0193(3) Uani 1.00 d . . .
C(1) C 0.0751(5) 0.2588(3) 0.7730(3) 0.030(1) Uani 1.00 d . . .
C(2) C 0.0678(6) 0.1506(4) 0.7707(3) 0.034(1) Uani 1.00 d . . .
C(3) C 0.0752(6) 0.1057(3) 0.6718(3) 0.027(1) Uani 1.00 d . . .
C(4) C 0.2461(6) 0.0623(3) 0.5118(3) 0.033(1) Uani 1.00 d . . .
C(5) C 0.4727(6) 0.0657(3) 0.7104(4) 0.038(1) Uani 1.00 d . . .
C(6) C 0.0817(5) 0.3814(3) 0.5605(3) 0.024(1) Uani 1.00 d . . .
C(7) C 0.2209(6) 0.4421(3) 0.5383(3) 0.028(1) Uani 1.00 d . . .
C(8) C 0.2982(5) 0.3968(3) 0.4671(3) 0.029(1) Uani 1.00 d . . .
C(9) C 0.2095(5) 0.3087(3) 0.4451(3) 0.024(1) Uani 1.00 d . . .
C(10) C 0.0734(5) 0.2988(3) 0.5026(3) 0.021(1) Uani 1.00 d . . .
H(1) H 0.0411 0.2798 0.8319 0.0358 Uiso 1.00 calc . . .
H(2) H -0.0155 0.2821 0.7164 0.0358 Uiso 1.00 calc . . .
H(3) H 0.1732 0.1273 0.8198 0.0409 Uiso 1.00 calc . . .
H(4) H -0.0475 0.1311 0.7868 0.0409 Uiso 1.00 calc . . .
H(5) H -0.0330 0.1272 0.6234 0.0328 Uiso 1.00 calc . . .
H(6) H 0.0687 0.0382 0.6787 0.0328 Uiso 1.00 calc . . .
H(7) H 0.1314 0.0827 0.4675 0.0400 Uiso 1.00 calc . . .
H(8) H 0.3498 0.0710 0.4812 0.0400 Uiso 1.00 calc . . .
H(9) H 0.2359 -0.0035 0.5271 0.0400 Uiso 1.00 calc . . .
H(10) H 0.4424 -0.0005 0.7055 0.0451 Uiso 1.00 calc . . .
H(11) H 0.5910 0.0760 0.6930 0.0451 Uiso 1.00 calc . . .
H(12) H 0.4819 0.0868 0.7767 0.0451 Uiso 1.00 calc . . .
H(13) H -0.0026 0.3970 0.6016 0.0291 Uiso 1.00 calc . . .
H(14) H 0.2446 0.5063 0.5605 0.0332 Uiso 1.00 calc . . .
H(15) H 0.3851 0.4248 0.4333 0.0348 Uiso 1.00 calc . . .
H(16) H 0.2277 0.2657 0.3948 0.0286 Uiso 1.00 calc . . .
H(17) H -0.0154 0.2479 0.4984 0.0252 Uiso 1.00 calc . . .

loop_
_atom_site_aniso_label
_atom_site_aniso_U_11
_atom_site_aniso_U_22
_atom_site_aniso_U_33
_atom_site_aniso_U_12
_atom_site_aniso_U_13
_atom_site_aniso_U_23
Ti 0.0090(3) 0.0109(4) 0.0126(4) -0.0004(3) -0.0016(3) 0.0008(3)
Cl(1) 0.0161(5) 0.0185(6) 0.0348(6) -0.0071(4) -0.0021(4) -0.0035(4)
Cl(2) 0.0179(5) 0.0377(7) 0.0336(7) 0.0027(5) 0.0080(4) -0.0118(5)
S 0.0222(5) 0.0225(6) 0.0118(5) 0.0027(4) 0.0014(4) 0.0026(4)
P 0.0156(5) 0.0138(6) 0.0236(6) -0.0019(4) -0.0053(4) 0.0000(4)
C(1) 0.030(2) 0.042(3) 0.021(3) -0.003(2) 0.012(2) 0.000(2)
C(2) 0.037(3) 0.039(3) 0.028(3) -0.010(2) 0.012(2) 0.007(2)
C(3) 0.027(2) 0.021(3) 0.031(3) -0.009(2) 0.001(2) 0.008(2)
C(4) 0.030(2) 0.024(3) 0.040(3) -0.006(2) -0.004(2) -0.012(2)
C(5) 0.035(2) 0.017(3) 0.049(3) 0.006(2) -0.013(2) 0.004(2)
C(6) 0.016(2) 0.033(3) 0.020(2) 0.018(2) -0.003(2) 0.007(2)
C(7) 0.038(2) 0.011(2) 0.024(3) 0.002(2) -0.011(2) 0.008(2)
C(8) 0.028(2) 0.035(3) 0.020(2) -0.009(2) -0.002(2) 0.014(2)
C(9) 0.026(2) 0.035(3) 0.007(2) -0.004(2) -0.004(2) 0.003(2)
C(10) 0.009(2) 0.031(3) 0.018(2) -0.002(2) -0.006(2) 0.013(2)

loop_
_atom_type_symbol
_atom_type_description
_atom_type_scat_dispersion_real
_atom_type_scat_dispersion_imag
_atom_type_scat_source
Ti Ti 0.278 0.446
;International Tables for Crystallography
(1992, Vol. C, Tables 4.2.6.8 and 6.1.1.1)
;
P P 0.102 0.094
;International Tables for Crystallography
(1992, Vol. C, Tables 4.2.6.8 and 6.1.1.1)
;
S S 0.125 0.123
;International Tables for Crystallography
(1992, Vol. C, Tables 4.2.6.8 and 6.1.1.1)
;
Cl Cl 0.148 0.159
;International Tables for Crystallography
(1992, Vol. C, Tables 4.2.6.8 and 6.1.1.1)
;
C C 0.003 0.002
;International Tables for Crystallography
(1992, Vol. C, Tables 4.2.6.8 and 6.1.1.1)
;
H H 0.000 0.000
;International Tables for Crystallography
(1992, Vol. C, Table 6.1.1.2)
;

loop_
_geom_angle_atom_site_label_1
_geom_angle_atom_site_label_2
_geom_angle_atom_site_label_3
_geom_angle
_geom_angle_site_symmetry_1
_geom_angle_site_symmetry_2
_geom_angle_site_symmetry_3
_geom_angle_publ_flag
Cl(1) Ti Cl(2) 86.68(4) . . . yes
Cl(1) Ti S 82.33(4) . . . yes
Cl(1) Ti P 137.53(4) . . . yes
Cl(1) Ti C(6) 114.7(1) . . . yes
Cl(1) Ti C(7) 87.8(1) . . . yes
Cl(1) Ti C(8) 95.6(1) . . . yes
Cl(1) Ti C(9) 128.7(1) . . . yes
Cl(1) Ti C(10) 145.2(1) . . . yes
Cl(2) Ti S 132.08(4) . . . yes
Cl(2) Ti P 77.25(4) . . . yes
Cl(2) Ti C(6) 141.9(1) . . . yes
Cl(2) Ti C(7) 124.2(1) . . . yes
Cl(2) Ti C(8) 90.8(1) . . . yes
Cl(2) Ti C(9) 84.7(1) . . . yes
Cl(2) Ti C(10) 112.5(1) . . . yes
S Ti P 80.15(4) . . . yes
S Ti C(6) 83.7(1) . . . yes
S Ti C(7) 101.9(1) . . . yes
S Ti C(8) 136.5(1) . . . yes
S Ti C(9) 136.6(1) . . . yes
S Ti C(10) 102.4(1) . . . yes
P Ti C(6) 101.4(1) . . . yes
P Ti C(7) 133.6(1) . . . yes
P Ti C(8) 123.3(1) . . . yes
P Ti C(9) 89.0(1) . . . yes
P Ti C(10) 76.6(1) . . . yes
C(6) Ti C(7) 34.9(2) . . . yes
C(6) Ti C(8) 57.6(1) . . . yes
C(6) Ti C(9) 57.2(1) . . . yes
C(6) Ti C(10) 34.3(1) . . . yes
C(7) Ti C(8) 34.8(2) . . . yes
C(7) Ti C(9) 57.5(1) . . . yes
C(7) Ti C(10) 57.5(1) . . . yes
C(8) Ti C(9) 34.3(1) . . . yes
C(8) Ti C(10) 57.2(1) . . . yes
C(9) Ti C(10) 34.4(1) . . . yes
Ti S C(1) 114.5(1) . . . yes
Ti P C(3) 118.7(1) . . . yes
Ti P C(4) 116.7(2) . . . yes
Ti P C(5) 111.4(1) . . . yes
C(3) P C(4) 102.2(2) . . . yes
C(3) P C(5) 102.9(2) . . . yes
C(4) P C(5) 102.8(2) . . . yes
S C(1) C(2) 114.7(3) . . . yes
C(1) C(2) C(3) 115.1(4) . . . yes
P C(3) C(2) 115.8(3) . . . yes
Ti C(6) C(7) 71.3(2) . . . yes
Ti C(6) C(10) 74.4(2) . . . yes
C(7) C(6) C(10) 108.1(4) . . . yes
Ti C(7) C(6) 73.8(2) . . . yes
Ti C(7) C(8) 73.1(2) . . . yes
C(6) C(7) C(8) 107.8(4) . . . yes
Ti C(8) C(7) 72.1(2) . . . yes
Ti C(8) C(9) 74.3(2) . . . yes
C(7) C(8) C(9) 108.5(4) . . . yes
Ti C(9) C(8) 71.4(2) . . . yes
Ti C(9) C(10) 73.6(2) . . . yes
C(8) C(9) C(10) 108.1(4) . . . yes
Ti C(10) C(6) 71.3(2) . . . yes
Ti C(10) C(9) 72.0(2) . . . yes
C(6) C(10) C(9) 107.5(4) . . . yes

loop_
_geom_bond_atom_site_label_1
_geom_bond_atom_site_label_2
_geom_bond_distance
_geom_bond_site_symmetry_1
_geom_bond_site_symmetry_2
_geom_bond_publ_flag
Ti Cl(1) 2.342(1) . . yes
Ti Cl(2) 2.370(1) . . yes
Ti S 2.361(1) . . yes
Ti P 2.556(1) . . yes
Ti C(6) 2.352(4) . . yes
Ti C(7) 2.321(4) . . yes
Ti C(8) 2.335(4) . . yes
Ti C(9) 2.371(4) . . yes
Ti C(10) 2.392(3) . . yes
S C(1) 1.824(4) . . yes
P C(3) 1.822(5) . . yes
P C(4) 1.825(5) . . yes
P C(5) 1.817(4) . . yes
C(1) C(2) 1.512(7) . . yes
C(2) C(3) 1.517(7) . . yes
C(6) C(7) 1.402(6) . . yes
C(6) C(10) 1.398(6) . . yes
C(7) C(8) 1.392(6) . . yes
C(8) C(9) 1.388(6) . . yes
C(9) C(10) 1.407(6) . . yes

loop_
_geom_contact_atom_site_label_1
_geom_contact_atom_site_label_2
_geom_contact_distance
_geom_contact_site_symmetry_1
_geom_contact_site_symmetry_2
_geom_contact_publ_flag
Ti P 2.556(1) . . ?
C(6) C(7) 3.364(6) . 3_566 ?
C(7) C(7) 3.509(8) . 3_566 ?

loop_
_geom_torsion_atom_site_label_1
_geom_torsion_atom_site_label_2
_geom_torsion_atom_site_label_3
_geom_torsion_atom_site_label_4
_geom_torsion
_geom_torsion_site_symmetry_1
_geom_torsion_site_symmetry_2
_geom_torsion_site_symmetry_3
_geom_torsion_site_symmetry_4
_geom_torsion_publ_flag
Ti S C(1) C(2) 76.6(3) . . . . yes
Ti P C(3) C(2) -52.6(3) . . . . yes
Ti C(6) C(7) C(8) 65.7(3) . . . . yes
Ti C(6) C(10) C(9) -63.4(2) . . . . yes
Ti C(7) C(6) C(10) -65.9(3) . . . . yes
Ti C(7) C(8) C(9) 65.9(3) . . . . yes
Ti C(8) C(7) C(6) -66.2(3) . . . . yes
Ti C(8) C(9) C(10) 65.0(3) . . . . yes
Ti C(9) C(8) C(7) -64.4(3) . . . . yes
Ti C(9) C(10) C(6) 62.9(2) . . . . yes
Ti C(10) C(6) C(7) 63.8(3) . . . . yes
Ti C(10) C(9) C(8) -63.5(3) . . . . yes
Cl(1) Ti S C(1) 168.0(2) . . . . yes
Cl(1) Ti P C(3) 110.7(2) . . . . yes
Cl(1) Ti P C(4) -126.3(2) . . . . yes
Cl(1) Ti P C(5) -8.6(2) . . . . yes
Cl(1) Ti C(6) C(7) 42.7(3) . . . . yes
Cl(1) Ti C(6) C(10) 158.5(2) . . . . yes
Cl(1) Ti C(7) C(6) -141.9(2) . . . . yes
Cl(1) Ti C(7) C(8) 103.1(2) . . . . yes
Cl(1) Ti C(8) C(7) -77.9(2) . . . . yes
Cl(1) Ti C(8) C(9) 166.1(2) . . . . yes
Cl(1) Ti C(9) C(8) -17.8(3) . . . . yes
Cl(1) Ti C(9) C(10) -133.9(2) . . . . yes
Cl(1) Ti C(10) C(6) -35.7(3) . . . . yes
Cl(1) Ti C(10) C(9) 80.5(3) . . . . yes
Cl(2) Ti S C(1) -113.6(2) . . . . yes
Cl(2) Ti P C(3) -178.9(2) . . . . yes
Cl(2) Ti P C(4) -55.8(1) . . . . yes
Cl(2) Ti P C(5) 61.8(2) . . . . yes
Cl(2) Ti C(6) C(7) -76.3(3) . . . . yes
Cl(2) Ti C(6) C(10) 39.5(3) . . . . yes
Cl(2) Ti C(7) C(6) 133.6(2) . . . . yes
Cl(2) Ti C(7) C(8) 18.7(3) . . . . yes
Cl(2) Ti C(8) C(7) -164.7(2) . . . . yes
Cl(2) Ti C(8) C(9) 79.4(2) . . . . yes
Cl(2) Ti C(9) C(8) -99.3(2) . . . . yes
Cl(2) Ti C(9) C(10) 144.6(2) . . . . yes
Cl(2) Ti C(10) C(6) -154.9(2) . . . . yes
Cl(2) Ti C(10) C(9) -38.6(3) . . . . yes
S Ti P C(3) 43.6(1) . . . . yes
S Ti P C(4) 166.7(1) . . . . yes
S Ti P C(5) -75.6(2) . . . . yes
S Ti C(6) C(7) 121.3(2) . . . . yes
S Ti C(6) C(10) -122.9(2) . . . . yes
S Ti C(7) C(6) -60.3(2) . . . . yes
S Ti C(7) C(8) -175.2(2) . . . . yes
S Ti C(8) C(7) 6.8(3) . . . . yes
S Ti C(8) C(9) -109.1(3) . . . . yes
S Ti C(9) C(8) 108.9(2) . . . . yes
S Ti C(9) C(10) -7.2(3) . . . . yes
S Ti C(10) C(6) 58.7(2) . . . . yes
S Ti C(10) C(9) 174.9(2) . . . . yes
S C(1) C(2) C(3) -72.1(4) . . . . yes
P Ti S C(1) -50.9(2) . . . . yes
P Ti C(6) C(7) -160.1(2) . . . . yes
P Ti C(6) C(10) -44.3(2) . . . . yes
P Ti C(7) C(6) 27.4(3) . . . . yes
P Ti C(7) C(8) -87.5(3) . . . . yes
P Ti C(8) C(7) 120.1(2) . . . . yes
P Ti C(8) C(9) 4.1(3) . . . . yes
P Ti C(9) C(8) -176.5(2) . . . . yes
P Ti C(9) C(10) 67.4(2) . . . . yes
P Ti C(10) C(6) 135.2(3) . . . . yes
P Ti C(10) C(9) -108.5(2) . . . . yes
P C(3) C(2) C(1) 59.6(4) . . . . yes
C(1) S Ti C(6) 51.9(2) . . . . yes
C(1) S Ti C(7) 81.9(2) . . . . yes
C(1) S Ti C(8) 77.9(2) . . . . yes
C(1) S Ti C(9) 27.1(2) . . . . yes
C(1) S Ti C(10) 23.0(2) . . . . yes
C(2) C(3) P C(4) 177.4(3) . . . . yes
C(2) C(3) P C(5) 71.0(3) . . . . yes
C(3) P Ti C(6) -37.9(2) . . . . yes
C(3) P Ti C(7) -53.4(2) . . . . yes
C(3) P Ti C(8) -96.4(2) . . . . yes
C(3) P Ti C(9) -94.1(2) . . . . yes
C(3) P Ti C(10) -61.7(2) . . . . yes
C(4) P Ti C(6) 85.2(2) . . . . yes
C(4) P Ti C(7) 69.6(2) . . . . yes
C(4) P Ti C(8) 26.6(2) . . . . yes
C(4) P Ti C(9) 29.0(2) . . . . yes
C(4) P Ti C(10) 61.3(2) . . . . yes
C(5) P Ti C(6) -157.1(2) . . . . yes
C(5) P Ti C(7) -172.7(2) . . . . yes
C(5) P Ti C(8) 144.3(2) . . . . yes
C(5) P Ti C(9) 146.6(2) . . . . yes
C(5) P Ti C(10) 179.0(2) . . . . yes
C(6) Ti C(7) C(8) -114.9(3) . . . . yes
C(6) Ti C(8) C(7) 37.9(2) . . . . yes
C(6) Ti C(8) C(9) -78.0(3) . . . . yes
C(6) Ti C(9) C(8) 79.2(3) . . . . yes
C(6) Ti C(9) C(10) -36.9(2) . . . . yes
C(6) Ti C(10) C(9) 116.3(4) . . . . yes
C(6) C(7) Ti C(8) 114.9(3) . . . . yes
C(6) C(7) Ti C(9) 78.0(3) . . . . yes
C(6) C(7) Ti C(10) 37.0(2) . . . . yes
C(6) C(7) C(8) C(9) -0.3(4) . . . . yes
C(6) C(10) Ti C(7) -37.7(3) . . . . yes
C(6) C(10) Ti C(8) -79.3(3) . . . . yes
C(6) C(10) Ti C(9) -116.3(4) . . . . yes
C(6) C(10) C(9) C(8) -0.6(4) . . . . yes
C(7) Ti C(6) C(10) 115.8(4) . . . . yes
C(7) Ti C(8) C(9) -115.9(3) . . . . yes
C(7) Ti C(9) C(8) 37.5(3) . . . . yes
C(7) Ti C(9) C(10) -78.6(3) . . . . yes
C(7) Ti C(10) C(9) 78.6(3) . . . . yes
C(7) C(6) Ti C(8) -37.8(2) . . . . yes
C(7) C(6) Ti C(9) -78.8(3) . . . . yes
C(7) C(6) Ti C(10) -115.8(4) . . . . yes
C(7) C(6) C(10) C(9) 0.5(4) . . . . yes
C(7) C(8) Ti C(9) 115.9(3) . . . . yes
C(7) C(8) Ti C(10) 78.9(3) . . . . yes
C(7) C(8) C(9) C(10) 0.5(4) . . . . yes
C(8) Ti C(6) C(10) 78.0(3) . . . . yes
C(8) Ti C(9) C(10) -116.1(4) . . . . yes
C(8) Ti C(10) C(9) 37.0(3) . . . . yes
C(8) C(7) Ti C(9) -36.9(2) . . . . yes
C(8) C(7) Ti C(10) -78.0(3) . . . . yes
C(8) C(7) C(6) C(10) -0.1(4) . . . . yes
C(8) C(9) Ti C(10) 116.1(4) . . . . yes
C(9) Ti C(6) C(10) 37.0(2) . . . . yes
C(9) C(8) Ti C(10) -37.1(2) . . . . yes
C(9) C(8) Ti C(10) -37.1(2) . . . . yes
